data_7206547
loop_
_publ_author_name
'Carlucci, Lucia'
'Ciani, Gianfranco'
'Proserpio, Davide M.'
'Visconti, Marco'

_publ_section_title
;
 The novel metalloligand [Fe(bppd)3] (bppd =
 1,3-bis(4-pyridyl)-1,3-propanedionate) for the crystal engineering of
 heterometallic coordination networks with different silver salts.
 Anionic control of the structures
;
_journal_issue 19
_journal_name_full CrystEngComm
_journal_page_first 5891
_journal_paper_doi 10.1039/c1ce05520h
_journal_volume 13
_journal_year 2011
_chemical_formula_sum 'C78 H54 Ag3 Fe2 N15 O21'
_chemical_formula_weight 1972.67
_space_group_IT_number 15
_symmetry_cell_setting monoclinic
_symmetry_space_group_name_Hall '-C 2yc'
_symmetry_space_group_name_H-M 'C 1 2/c 1'
_atom_sites_solution_hydrogens geom
_atom_sites_solution_primary direct
_atom_sites_solution_secondary difmap
_cell_angle_alpha 90.00
_cell_angle_beta 93.888(2)
_cell_angle_gamma 90.00
_cell_formula_units_Z 4
_cell_length_a 20.341(3)
_cell_length_b 17.552(3)
_cell_length_c 26.677(4)
_cell_measurement_reflns_used 4393
_cell_measurement_temperature 150(2)
_cell_measurement_theta_max 22
_cell_measurement_theta_min 2
_cell_volume 9502(3)
_computing_molecular_graphics TOPOS
_computing_structure_refinement 'SHELXL-97 (Sheldrick, 1997)'
_computing_structure_solution SIR97
_diffrn_ambient_temperature 150(2)
_diffrn_measured_fraction_theta_full 0.999
_diffrn_measured_fraction_theta_max 0.996
_diffrn_measurement_method omega-scan
_diffrn_radiation_monochromator graphite
_diffrn_radiation_source 'fine-focus sealed tube'
_diffrn_radiation_type MoK\a
_diffrn_radiation_wavelength 0.71073
_diffrn_reflns_av_R_equivalents 0.0810
_diffrn_reflns_av_sigmaI/netI 0.0701
_diffrn_reflns_limit_h_max 24
_diffrn_reflns_limit_h_min -24
_diffrn_reflns_limit_k_max 21
_diffrn_reflns_limit_k_min -21
_diffrn_reflns_limit_l_max 32
_diffrn_reflns_limit_l_min -32
_diffrn_reflns_number 45990
_diffrn_reflns_theta_full 25.00
_diffrn_reflns_theta_max 25.41
_diffrn_reflns_theta_min 1.53
_diffrn_standards_decay_% 0
_exptl_absorpt_coefficient_mu 0.975
_exptl_absorpt_correction_T_max 1
_exptl_absorpt_correction_T_min 0.87
_exptl_absorpt_correction_type multi-scan
_exptl_absorpt_process_details
;(Sheldrick G.M.(1996),
SADABS University of Gottingen,Germany.)
;
_exptl_crystal_colour red
_exptl_crystal_density_diffrn 1.379
_exptl_crystal_density_method 'not measured'
_exptl_crystal_description needle
_exptl_crystal_F_000 3952
_exptl_crystal_size_max 0.240
_exptl_crystal_size_mid 0.080
_exptl_crystal_size_min 0.040
_refine_diff_density_max 2.957
_refine_diff_density_min -1.771
_refine_diff_density_rms 0.177
_refine_ls_abs_structure_details 'Flack H D (1983), Acta Cryst. A39, 876-881'
_refine_ls_extinction_method none
_refine_ls_goodness_of_fit_all 0.774
_refine_ls_hydrogen_treatment constr
_refine_ls_matrix_type full
_refine_ls_number_parameters 532
_refine_ls_number_reflns 8737
_refine_ls_number_restraints 219
_refine_ls_restrained_S_all 0.774
_refine_ls_R_factor_all 0.1308
_refine_ls_R_factor_gt 0.0886
_refine_ls_shift/su_max 0.001
_refine_ls_shift/su_mean 0.000
_refine_ls_structure_factor_coef Fsqd
_refine_ls_weighting_details 'calc w=1/[\s^2^(Fo^2^)+(0.1444P)^2^+447.1804P] where P=(Fo^2^+2Fc^2^)/3'
_refine_ls_weighting_scheme calc
_refine_ls_wR_factor_all 0.2611
_refine_ls_wR_factor_gt 0.2328
_reflns_number_gt 5271
_reflns_number_total 8737
_reflns_threshold_expression >2sigma(I)
_cod_data_source_file c1ce05520h.txt
_cod_data_source_block 4_[Fe(III)2L6Ag3](NO3)3
_cod_depositor_comments
;
The following automatic conversions were performed:

'_symmetry_cell_setting' value 'Monoclinic' changed to 'monoclinic'
according to /home/saulius/struct/CIF-dictionaries/cif_core.dic
dictionary named 'cif_core.dic' version 2.4.1 from 2010-06-29.

Automatic conversion script
Id: cif_fix_values 1715 2011-07-08 13:25:40Z adriana 
;
_cod_original_cell_volume 9503(3)
_cod_original_sg_symbol_H-M C2/c
_cod_database_code 7206547

loop_
_symmetry_equiv_pos_as_xyz
'x, y, z'
'-x, y, -z+1/2'
'x+1/2, y+1/2, z'
'-x+1/2, y+1/2, -z+1/2'
'-x, -y, -z'
'x, -y, z-1/2'
'-x+1/2, -y+1/2, -z'
'x+1/2, -y+1/2, z-1/2'

loop_
_atom_site_label
_atom_site_type_symbol
_atom_site_fract_x
_atom_site_fract_y
_atom_site_fract_z
_atom_site_U_iso_or_equiv
_atom_site_adp_type
_atom_site_occupancy
_atom_site_symmetry_multiplicity
_atom_site_calc_flag
_atom_site_refinement_flags
_atom_site_disorder_assembly
_atom_site_disorder_group
Ag1 Ag 0.64485(3) 0.49736(4) 0.61926(3) 0.0301(2) Uani 1 1 d . A .
Fe1 Fe 0.79468(5) 0.49764(6) 0.94804(4) 0.0230(3) Uani 1 1 d . . .
O3 O 0.8874(3) 0.4785(3) 0.9323(2) 0.0254(13) Uani 1 1 d . . .
O6 O 0.6942(3) 0.1100(3) 0.5464(2) 0.0229(13) Uani 1 1 d . . .
C30 C 0.7148(4) 0.2384(4) 0.5643(3) 0.0219(17) Uani 1 1 d . A .
N4 N 0.7026(4) 0.4852(4) 0.6949(3) 0.0356(19) Uani 1 1 d D . .
O5 O 0.2999(3) 0.5134(3) 0.5451(2) 0.0244(13) Uani 1 1 d . . .
C1 C 0.6871(4) 0.8368(4) 0.5279(3) 0.0270(19) Uani 1 1 d . . .
O2 O 0.7800(3) 0.3842(3) 0.9452(2) 0.0236(12) Uani 1 1 d . . .
N5 N 0.5372(4) 0.5274(4) 0.5977(3) 0.0363(19) Uani 1 1 d D . .
C9 C 0.6881(4) 0.7557(5) 0.5467(4) 0.028(2) Uani 1 1 d . A .
C35 C 0.4047(4) 0.5579(4) 0.5715(4) 0.031(2) Uani 1 1 d D . .
N3 N 1.0781(4) 0.3063(5) 0.9261(4) 0.044(2) Uani 1 1 d . . .
C29 C 0.7397(4) 0.1597(4) 0.5583(4) 0.028(2) Uani 1 1 d . . .
N1 N 0.6900(4) 0.6089(4) 0.5854(3) 0.0362(19) Uani 1 1 d . . .
C27 C 0.3343(4) 0.5714(4) 0.5597(3) 0.0246(18) Uani 1 1 d . . .
C13 C 0.7077(6) 0.6686(6) 0.6139(5) 0.053(3) Uani 1 1 d . A .
H115 H 0.7199 0.6603 0.6477 0.063 Uiso 1 1 calc R . .
C15 C 0.8655(5) 0.4335(5) 0.8494(4) 0.034(2) Uani 1 1 d . . .
H116 H 0.8820 0.4050 0.8237 0.041 Uiso 1 1 calc R . .
N6 N 0.6656(4) 0.3855(4) 0.5765(3) 0.0323(18) Uani 1 1 d . . .
C14 C 0.9015(4) 0.4380(5) 0.8949(3) 0.0260(19) Uani 1 1 d . . .
C26 C 1.0411(5) 0.2961(6) 0.8837(4) 0.043(3) Uani 1 1 d . . .
H26 H 1.0548 0.2603 0.8609 0.052 Uiso 1 1 calc R . .
C31 C 0.6505(5) 0.2516(5) 0.5728(4) 0.037(2) Uani 1 1 d . . .
H27 H 0.6218 0.2107 0.5750 0.045 Uiso 1 1 calc R A .
C17 C 0.7712(4) 0.4741(5) 0.7894(4) 0.033(2) Uani 1 1 d D . .
C16 C 0.8050(4) 0.4704(5) 0.8406(3) 0.030(2) Uani 1 1 d . A .
C12 C 0.6722(5) 0.6230(6) 0.5376(4) 0.043(3) Uani 1 1 d . A .
H30 H 0.6608 0.5819 0.5168 0.052 Uiso 1 1 calc R . .
O4 O 0.7754(3) 0.5053(3) 0.8738(2) 0.0287(13) Uani 1 1 d . . .
C33 C 0.6278(5) 0.3235(5) 0.5782(5) 0.045(3) Uani 1 1 d . A .
H34 H 0.5834 0.3301 0.5834 0.054 Uiso 1 1 calc R . .
C34 C 0.7290(4) 0.3729(5) 0.5674(3) 0.0281(19) Uani 1 1 d . A .
H35 H 0.7566 0.4147 0.5651 0.034 Uiso 1 1 calc R . .
C32 C 0.7552(4) 0.3009(5) 0.5614(3) 0.0255(18) Uani 1 1 d . . .
H36 H 0.7994 0.2949 0.5555 0.031 Uiso 1 1 calc R A .
C24 C 0.9820(4) 0.3363(6) 0.8710(4) 0.036(2) Uani 1 1 d . . .
H37 H 0.9565 0.3261 0.8415 0.043 Uiso 1 1 calc R . .
C18A C 0.7286(7) 0.5334(7) 0.7773(4) 0.045(4) Uani 0.831(12) 1 d P A 1
H58 H 0.7205 0.5706 0.8010 0.055 Uiso 0.831(12) 1 calc PR A 1
C19A C 0.7811(6) 0.4218(7) 0.7504(4) 0.042(3) Uani 0.831(12) 1 d P A 1
H32 H 0.8115 0.3824 0.7554 0.051 Uiso 0.831(12) 1 calc PR A 1
C20A C 0.6985(6) 0.5368(7) 0.7298(4) 0.042(3) Uani 0.831(12) 1 d P A 1
H41 H 0.6729 0.5796 0.7217 0.051 Uiso 0.831(12) 1 calc PR A 1
C21A C 0.7452(7) 0.4297(7) 0.7049(4) 0.046(4) Uani 0.831(12) 1 d P A 1
H46 H 0.7514 0.3940 0.6799 0.055 Uiso 0.831(12) 1 calc PR A 1
C21B C 0.7679(8) 0.5057(19) 0.706(2) 0.055(18) Uiso 0.169(12) 1 d PD A 2
H21B H 0.7896 0.5246 0.6791 0.066 Uiso 0.169(12) 1 calc PR A 2
C19B C 0.805(2) 0.5022(19) 0.7508(12) 0.052(17) Uiso 0.169(12) 1 d PD A 2
H19B H 0.8489 0.5174 0.7545 0.062 Uiso 0.169(12) 1 calc PR A 2
C18B C 0.7065(8) 0.4518(19) 0.7835(17) 0.045(16) Uiso 0.169(12) 1 d PD A 2
H18B H 0.6852 0.4331 0.8107 0.055 Uiso 0.169(12) 1 calc PR A 2
C20B C 0.673(2) 0.4575(18) 0.7371(11) 0.042(15) Uiso 0.169(12) 1 d PD A 2
H20B H 0.6296 0.4422 0.7336 0.050 Uiso 0.169(12) 1 calc PR A 2
C36A C 0.4245(5) 0.4872(6) 0.5849(5) 0.041(3) Uani 0.819(12) 1 d P A 1
H54 H 0.3946 0.4471 0.5844 0.049 Uiso 0.819(12) 1 calc PR A 1
C37A C 0.4518(5) 0.6143(6) 0.5647(5) 0.040(3) Uani 0.819(12) 1 d P A 1
H24 H 0.4401 0.6616 0.5511 0.048 Uiso 0.819(12) 1 calc PR A 1
C38A C 0.4902(6) 0.4751(6) 0.5996(5) 0.041(3) Uani 0.819(12) 1 d P A 1
H38 H 0.5024 0.4270 0.6116 0.050 Uiso 0.819(12) 1 calc PR A 1
C39A C 0.5169(5) 0.5965(6) 0.5791(5) 0.041(3) Uani 0.819(12) 1 d P A 1
H25 H 0.5486 0.6341 0.5759 0.050 Uiso 0.819(12) 1 calc PR A 1
C36B C 0.4380(15) 0.5855(15) 0.6141(7) 0.034(13) Uiso 0.181(12) 1 d PD A 2
H36B H 0.4140 0.6160 0.6348 0.041 Uiso 0.181(12) 1 calc PR A 2
C37B C 0.4439(19) 0.5138(13) 0.5434(14) 0.047(15) Uiso 0.181(12) 1 d PD A 2
H37B H 0.4240 0.4936 0.5140 0.056 Uiso 0.181(12) 1 calc PR A 2
C38B C 0.5028(13) 0.5730(13) 0.6296(9) 0.014(9) Uiso 0.181(12) 1 d PD A 2
H38B H 0.5223 0.5934 0.6592 0.017 Uiso 0.181(12) 1 calc PR A 2
C39B C 0.5090(19) 0.4959(17) 0.5535(8) 0.051(16) Uiso 0.181(12) 1 d PD A 2
H39B H 0.5324 0.4652 0.5325 0.062 Uiso 0.181(12) 1 calc PR A 2
C23 C 1.0024(5) 0.4033(6) 0.9482(4) 0.040(2) Uani 1 1 d . . .
H39 H 0.9905 0.4396 0.9714 0.048 Uiso 1 1 calc R . .
C28 C 0.8060(4) 0.1428(5) 0.5664(4) 0.030(2) Uani 1 1 d . . .
H28 H 0.8340 0.1823 0.5772 0.037 Uiso 1 1 calc R . .
C10 C 0.6697(5) 0.6941(5) 0.5170(4) 0.035(2) Uani 1 1 d . . .
H44 H 0.6558 0.7009 0.4834 0.042 Uiso 1 1 calc R A .
C2 C 0.6532(5) 0.8525(5) 0.4831(4) 0.040(3) Uani 1 1 d . . .
H45 H 0.6299 0.8133 0.4666 0.048 Uiso 1 1 calc R . .
C25 C 1.0595(5) 0.3601(5) 0.9572(4) 0.045(3) Uani 1 1 d . . .
H47 H 1.0858 0.3694 0.9864 0.054 Uiso 1 1 calc R . .
C22 C 0.9640(4) 0.3912(5) 0.9042(4) 0.029(2) Uani 1 1 d . . .
C11 C 0.7091(6) 0.7421(6) 0.5958(4) 0.047(3) Uani 1 1 d . . .
H52 H 0.7240 0.7819 0.6167 0.056 Uiso 1 1 calc R A .
O1 O 0.8204(3) 0.4837(3) 1.0197(2) 0.0269(13) Uani 1 1 d . . .
C3 C 0.6519(5) 0.9257(5) 0.4604(4) 0.052(3) Uani 1 1 d D . .
N10 N 0.5000 0.1586(7) 0.2500 0.051(3) Uiso 1 2 d SD . .
O11 O 0.4468(5) 0.1258(7) 0.2512(5) 0.119(4) Uiso 1 1 d D . .
O12 O 0.5000 0.2291(8) 0.2500 0.121(6) Uiso 1 2 d SD . .
C8A C 0.6032(6) 1.0148(6) 0.3347(4) 0.038(5) Uiso 0.50 1 d PD B 1
H8A H 0.5933 1.0651 0.3260 0.046 Uiso 0.50 1 calc PR B 1
C4A C 0.6351(4) 0.9245(6) 0.3981(4) 0.056(6) Uiso 0.50 1 d PD B 1
C5A C 0.6346(8) 0.8682(6) 0.3623(6) 0.067(7) Uiso 0.50 1 d PD B 1
H5A H 0.6454 0.8185 0.3716 0.080 Uiso 0.50 1 calc PR B 1
C7A C 0.6182(9) 0.8854(7) 0.3128(6) 0.078(8) Uiso 0.50 1 d PD B 1
H7A H 0.6181 0.8467 0.2890 0.094 Uiso 0.50 1 calc PR B 1
N2A N 0.6017(6) 0.9594(7) 0.2974(5) 0.045(4) Uiso 0.50 1 d PD . 1
C6A C 0.6191(4) 0.9967(5) 0.3840(3) 0.053(3) Uiso 0.50 1 d PD B 1
H6A H 0.6188 1.0347 0.4083 0.064 Uiso 0.50 1 calc PR B 1
C5B C 0.5496(6) 0.8965(6) 0.4102(4) 0.036(4) Uiso 0.50 1 d PD B 2
H5B H 0.5407 0.8583 0.4329 0.043 Uiso 0.50 1 calc PR B 2
C4B C 0.6059(5) 0.9392(5) 0.4175(3) 0.034(4) Uiso 0.50 1 d PD B 2
C7B C 0.5065(6) 0.9100(7) 0.3695(5) 0.049(5) Uiso 0.50 1 d PD B 2
H7B H 0.4683 0.8809 0.3653 0.059 Uiso 0.50 1 calc PR B 2
C8B C 0.5759(5) 1.0082(6) 0.3430(4) 0.049(5) Uiso 0.50 1 d PD B 2
H8B H 0.5855 1.0457 0.3199 0.059 Uiso 0.50 1 calc PR B 2
N2B N 0.5184(6) 0.9661(7) 0.3344(5) 0.040(4) Uiso 0.50 1 d PD B 2
C6B C 0.6191(4) 0.9967(5) 0.3840(3) 0.053(3) Uiso 0.50 1 d PD B 2
H6B H 0.6565 1.0268 0.3893 0.064 Uiso 0.50 1 calc PR B 2
Ag2 Ag 0.45296(12) 0.97871(13) 0.26991(8) 0.0756(7) Uani 0.50 1 d P . .
N20 N 0.5640(6) 0.7077(11) 0.3895(4) 0.128(6) Uiso 1 1 d D . .
O21 O 0.5321(7) 0.7184(10) 0.4260(5) 0.154 Uiso 1 1 d D . .
O22 O 0.6240(6) 0.7110(10) 0.3926(5) 0.154 Uiso 1 1 d D . .
O23 O 0.5347(7) 0.6957(10) 0.3476(5) 0.154 Uiso 1 1 d D . .

loop_
_atom_site_aniso_label
_atom_site_aniso_U_11
_atom_site_aniso_U_22
_atom_site_aniso_U_33
_atom_site_aniso_U_23
_atom_site_aniso_U_13
_atom_site_aniso_U_12
Ag1 0.0308(4) 0.0174(3) 0.0407(4) -0.0004(3) -0.0080(3) 0.0060(3)
Fe1 0.0226(6) 0.0136(6) 0.0320(7) 0.0016(5) -0.0035(5) 0.0040(5)
O3 0.017(3) 0.026(3) 0.033(3) 0.002(3) -0.002(2) 0.004(2)
O6 0.013(3) 0.015(3) 0.040(3) -0.001(2) -0.005(2) -0.007(2)
C30 0.018(4) 0.020(4) 0.027(5) -0.006(3) -0.002(3) 0.001(3)
N4 0.044(5) 0.028(4) 0.033(4) 0.004(3) -0.011(3) 0.006(3)
O5 0.025(3) 0.008(3) 0.039(3) -0.004(2) -0.002(2) -0.002(2)
C1 0.031(5) 0.009(4) 0.041(5) -0.004(3) 0.003(4) 0.003(3)
O2 0.020(3) 0.016(3) 0.034(3) -0.002(2) -0.004(2) 0.002(2)
N5 0.036(4) 0.024(4) 0.049(5) -0.004(4) 0.000(4) -0.003(3)
C9 0.023(4) 0.019(4) 0.042(6) -0.003(4) 0.011(4) 0.000(3)
C35 0.019(4) 0.012(4) 0.061(6) -0.007(4) 0.007(4) -0.005(3)
N3 0.020(4) 0.041(5) 0.070(6) 0.010(4) -0.001(4) 0.012(4)
C29 0.026(5) 0.011(4) 0.047(6) -0.002(4) 0.004(4) 0.000(3)
N1 0.049(5) 0.016(4) 0.045(5) 0.001(3) 0.009(4) -0.008(3)
C27 0.023(4) 0.011(4) 0.039(5) -0.001(3) -0.002(4) -0.001(3)
C13 0.074(8) 0.026(5) 0.058(7) -0.003(5) 0.005(6) -0.007(5)
C15 0.036(5) 0.033(5) 0.033(5) 0.006(4) 0.003(4) 0.014(4)
N6 0.024(4) 0.022(4) 0.051(5) -0.010(3) 0.002(3) 0.002(3)
C14 0.020(4) 0.023(4) 0.036(5) 0.004(4) 0.000(4) 0.004(3)
C26 0.038(6) 0.036(6) 0.056(7) 0.007(5) 0.009(5) 0.012(4)
C31 0.024(5) 0.015(4) 0.073(7) -0.002(4) 0.007(5) -0.009(3)
C17 0.030(5) 0.025(4) 0.043(6) 0.003(4) -0.004(4) 0.007(4)
C16 0.031(5) 0.026(4) 0.031(5) 0.011(4) 0.000(4) 0.000(4)
C12 0.063(7) 0.028(5) 0.040(6) -0.004(4) 0.015(5) -0.022(5)
O4 0.033(3) 0.023(3) 0.030(3) 0.001(3) -0.005(3) 0.008(3)
C33 0.023(5) 0.018(4) 0.097(9) -0.017(5) 0.014(5) -0.002(4)
C34 0.026(5) 0.020(4) 0.038(5) -0.002(4) 0.004(4) -0.005(3)
C32 0.018(4) 0.026(4) 0.034(5) -0.003(4) 0.007(3) -0.003(3)
C24 0.021(5) 0.042(6) 0.044(6) 0.007(4) -0.001(4) 0.014(4)
C18A 0.062(9) 0.041(7) 0.031(7) -0.006(5) -0.011(6) 0.026(6)
C19A 0.052(8) 0.048(7) 0.025(6) -0.004(5) -0.010(5) 0.031(6)
C20A 0.051(8) 0.045(7) 0.030(6) -0.003(5) -0.005(5) 0.026(6)
C21A 0.070(9) 0.042(7) 0.023(6) -0.006(5) -0.009(6) 0.027(6)
C36A 0.025(6) 0.023(6) 0.075(9) -0.001(6) -0.001(6) -0.010(5)
C37A 0.026(6) 0.022(6) 0.070(9) 0.004(6) -0.020(6) 0.007(5)
C38A 0.027(6) 0.021(5) 0.078(10) -0.006(6) 0.009(6) 0.009(5)
C39A 0.014(5) 0.022(6) 0.087(10) 0.016(6) -0.007(6) -0.007(4)
C23 0.027(5) 0.037(5) 0.054(6) -0.009(5) -0.009(4) 0.015(4)
C28 0.015(4) 0.016(4) 0.060(6) -0.008(4) -0.001(4) 0.001(3)
C10 0.044(6) 0.015(4) 0.047(6) -0.001(4) 0.011(5) -0.002(4)
C2 0.038(5) 0.009(4) 0.069(7) -0.011(4) -0.020(5) -0.005(4)
C25 0.036(6) 0.029(5) 0.067(7) 0.003(5) -0.021(5) 0.014(4)
C22 0.020(4) 0.024(4) 0.043(5) 0.007(4) 0.000(4) 0.003(3)
C11 0.066(8) 0.023(5) 0.049(7) -0.002(4) -0.010(5) -0.007(5)
O1 0.033(3) 0.013(3) 0.035(3) 0.006(2) -0.005(3) 0.008(2)
C3 0.062(7) 0.023(5) 0.066(8) -0.008(5) -0.033(6) 0.000(5)
Ag2 0.1010(17) 0.0716(13) 0.0476(11) -0.0041(10) -0.0429(11) 0.0055(12)

loop_
_atom_type_symbol
_atom_type_description
_atom_type_scat_dispersion_real
_atom_type_scat_dispersion_imag
_atom_type_scat_source
C C 0.0033 0.0016 'International Tables Vol C Tables 4.2.6.8 and 6.1.1.4'
H H 0.0000 0.0000 'International Tables Vol C Tables 4.2.6.8 and 6.1.1.4'
N N 0.0061 0.0033 'International Tables Vol C Tables 4.2.6.8 and 6.1.1.4'
O O 0.0106 0.0060 'International Tables Vol C Tables 4.2.6.8 and 6.1.1.4'
Fe Fe 0.3463 0.8444 'International Tables Vol C Tables 4.2.6.8 and 6.1.1.4'
Ag Ag -0.8971 1.1015 'International Tables Vol C Tables 4.2.6.8 and 6.1.1.4'

loop_
_geom_angle_atom_site_label_1
_geom_angle_atom_site_label_2
_geom_angle_atom_site_label_3
_geom_angle
_geom_angle_site_symmetry_1
_geom_angle_site_symmetry_3
N4 Ag1 N5 132.3(3) . .
N4 Ag1 N6 104.9(3) . .
N5 Ag1 N6 105.9(3) . .
N4 Ag1 N1 103.0(3) . .
N5 Ag1 N1 95.9(3) . .
N6 Ag1 N1 115.1(3) . .
O1 Fe1 O5 97.1(2) . 2_656
O1 Fe1 O3 89.5(2) . .
O5 Fe1 O3 173.0(2) 2_656 .
O1 Fe1 O6 91.7(2) . 4_656
O5 Fe1 O6 87.8(2) 2_656 4_656
O3 Fe1 O6 94.5(2) . 4_656
O1 Fe1 O4 174.7(2) . .
O5 Fe1 O4 87.5(2) 2_656 .
O3 Fe1 O4 85.8(2) . .
O6 Fe1 O4 91.2(2) 4_656 .
O1 Fe1 O2 86.7(2) . .
O5 Fe1 O2 89.9(2) 2_656 .
O3 Fe1 O2 88.0(2) . .
O6 Fe1 O2 177.0(2) 4_656 .
O4 Fe1 O2 90.6(2) . .
C14 O3 Fe1 121.9(5) . .
C29 O6 Fe1 125.0(5) . 4_646
C31 C30 C32 117.2(7) . .
C31 C30 C29 121.0(7) . .
C32 C30 C29 121.8(7) . .
C20A N4 C21A 116.2(9) . .
C20A N4 C21B 77.0(18) . .
C21A N4 C21B 62.8(16) . .
C20A N4 C20B 67.4(16) . .
C21A N4 C20B 83.6(17) . .
C21B N4 C20B 112(3) . .
C20A N4 Ag1 120.9(7) . .
C21A N4 Ag1 122.7(7) . .
C21B N4 Ag1 126(2) . .
C20B N4 Ag1 122(2) . .
C27 O5 Fe1 126.9(5) . 2_656
O2 C1 C2 125.6(8) 4_656 .
O2 C1 C9 115.9(8) 4_656 .
C2 C1 C9 118.5(7) . .
C1 O2 Fe1 124.0(5) 4_646 .
C38A N5 C39A 115.4(9) . .
C38A N5 C39B 60.1(14) . .
C39A N5 C39B 87.1(15) . .
C38A N5 C38B 89.0(13) . .
C39A N5 C38B 63.8(13) . .
C39B N5 C38B 124(2) . .
C38A N5 Ag1 120.6(7) . .
C39A N5 Ag1 123.8(6) . .
C39B N5 Ag1 117.0(19) . .
C38B N5 Ag1 119.4(13) . .
C11 C9 C10 117.9(8) . .
C11 C9 C1 118.6(8) . .
C10 C9 C1 123.5(8) . .
C36A C35 C37B 56.6(13) . .
C36A C35 C36B 88.9(14) . .
C37B C35 C36B 112(3) . .
C36A C35 C37A 119.4(9) . .
C37B C35 C37A 84.2(15) . .
C36B C35 C37A 63.5(12) . .
C36A C35 C27 118.5(8) . .
C37B C35 C27 125(2) . .
C36B C35 C27 122.8(16) . .
C37A C35 C27 121.8(8) . .
C26 N3 C25 117.3(8) . .
O6 C29 C28 124.5(7) . .
O6 C29 C30 114.2(7) . .
C28 C29 C30 121.2(7) . .
C12 N1 C13 116.7(9) . .
C12 N1 Ag1 115.7(6) . .
C13 N1 Ag1 122.1(7) . .
O5 C27 C28 122.1(7) . 3_455
O5 C27 C35 116.2(7) . .
C28 C27 C35 121.5(7) 3_455 .
N1 C13 C11 123.3(11) . .
N1 C13 H115 118.4 . .
C11 C13 H115 118.4 . .
C14 C15 C16 122.1(9) . .
C14 C15 H116 119.0 . .
C16 C15 H116 119.0 . .
C33 N6 C34 115.6(7) . .
C33 N6 Ag1 123.2(6) . .
C34 N6 Ag1 115.8(5) . .
O3 C14 C15 126.0(8) . .
O3 C14 C22 113.9(7) . .
C15 C14 C22 120.1(8) . .
N3 C26 C24 124.1(10) . .
N3 C26 H26 118.0 . .
C24 C26 H26 118.0 . .
C33 C31 C30 120.9(8) . .
C33 C31 H27 119.5 . .
C30 C31 H27 119.5 . .
C19B C17 C18B 123(3) . .
C19B C17 C18A 83.8(18) . .
C18B C17 C18A 66.8(16) . .
C19B C17 C19A 64.9(17) . .
C18B C17 C19A 85.1(17) . .
C18A C17 C19A 116.0(9) . .
C19B C17 C16 119(2) . .
C18B C17 C16 118(2) . .
C18A C17 C16 119.4(9) . .
C19A C17 C16 124.5(8) . .
O4 C16 C15 124.3(8) . .
O4 C16 C17 114.2(8) . .
C15 C16 C17 121.4(9) . .
N1 C12 C10 124.0(9) . .
N1 C12 H30 118.0 . .
C10 C12 H30 118.0 . .
C16 O4 Fe1 126.3(5) . .
N6 C33 C31 123.7(9) . .
N6 C33 H34 118.2 . .
C31 C33 H34 118.2 . .
N6 C34 C32 123.6(8) . .
N6 C34 H35 118.2 . .
C32 C34 H35 118.2 . .
C30 C32 C34 119.0(8) . .
C30 C32 H36 120.5 . .
C34 C32 H36 120.5 . .
C22 C24 C26 117.1(9) . .
C22 C24 H37 121.5 . .
C26 C24 H37 121.5 . .
C20A C18A C17 118.9(11) . .
C20A C18A H58 120.6 . .
C17 C18A H58 120.6 . .
C21A C19A C17 119.2(10) . .
C21A C19A H32 120.4 . .
C17 C19A H32 120.4 . .
N4 C20A C18A 125.6(11) . .
N4 C20A H41 117.2 . .
C18A C20A H41 117.2 . .
N4 C21A C19A 123.6(11) . .
N4 C21A H46 118.2 . .
C19A C21A H46 118.2 . .
C19B C21B N4 130(5) . .
C19B C21B H21B 115.2 . .
N4 C21B H21B 115.2 . .
C21B C19B C17 113(4) . .
C21B C19B H19B 123.3 . .
C17 C19B H19B 123.3 . .
C20B C18B C17 119(4) . .
C20B C18B H18B 120.4 . .
C17 C18B H18B 120.4 . .
C18B C20B N4 123(4) . .
C18B C20B H20B 118.5 . .
N4 C20B H20B 118.5 . .
C35 C36A C38A 118.9(10) . .
C35 C36A H54 120.5 . .
C38A C36A H54 120.5 . .
C39A C37A C35 117.0(10) . .
C39A C37A H24 121.5 . .
C35 C37A H24 121.5 . .
N5 C38A C36A 124.5(11) . .
N5 C38A H38 117.8 . .
C36A C38A H38 117.8 . .
N5 C39A C37A 124.0(10) . .
N5 C39A H25 118.0 . .
C37A C39A H25 118.0 . .
C38B C36B C35 127(3) . .
C38B C36B H36B 116.5 . .
C35 C36B H36B 116.5 . .
C39B C37B C35 128(4) . .
C39B C37B H37B 116.1 . .
C35 C37B H37B 116.1 . .
C36B C38B N5 115(3) . .
C36B C38B H38B 122.6 . .
N5 C38B H38B 122.6 . .
C37B C39B N5 114(4) . .
C37B C39B H39B 122.8 . .
N5 C39B H39B 122.8 . .
C22 C23 C25 118.6(9) . .
C22 C23 H39 120.7 . .
C25 C23 H39 120.7 . .
C29 C28 C27 125.3(8) . 3_545
C29 C28 H28 117.4 . .
C27 C28 H28 117.4 3_545 .
C12 C10 C9 119.1(10) . .
C12 C10 H44 120.5 . .
C9 C10 H44 120.5 . .
C1 C2 C3 123.3(8) . .
C1 C2 H45 118.3 . .
C3 C2 H45 118.3 . .
N3 C25 C23 123.3(10) . .
N3 C25 H47 118.4 . .
C23 C25 H47 118.4 . .
C24 C22 C23 119.6(8) . .
C24 C22 C14 122.0(8) . .
C23 C22 C14 118.3(8) . .
C9 C11 C13 119.0(10) . .
C9 C11 H52 120.5 . .
C13 C11 H52 120.5 . .
C3 O1 Fe1 126.2(7) 4_646 .
O1 C3 C2 123.7(9) 4_656 .
O1 C3 C4B 116.5(8) 4_656 .
C2 C3 C4B 118.6(8) . .
O1 C3 C4A 118.8(8) 4_656 .
C2 C3 C4A 114.2(8) . .
C4B C3 C4A 30.6(4) . .
O11 N10 O11 124.1(14) 2_655 .
O11 N10 O12 118.0(7) 2_655 .
O11 N10 O12 118.0(7) . .
C6A C8A N2A 121.0(7) . .
C6A C8A H8A 119.5 . .
N2A C8A H8A 119.5 . .
C6A C4A C5A 119.3(5) . .
C6A C4A C3 107.1(8) . .
C5A C4A C3 133.6(8) . .
C7A C5A C4A 120.0(4) . .
C7A C5A H5A 120.0 . .
C4A C5A H5A 120.0 . .
C5A C7A N2A 121.7(7) . .
C5A C7A H7A 119.2 . .
N2A C7A H7A 119.2 . .
C8A N2A C7A 116.6(12) . .
C8A N2A Ag2 119.2(8) . 2_655
C7A N2A Ag2 120.7(9) . 2_655
C4A C6A C8A 121.4(4) . .
C4A C6A H6A 119.3 . .
C8A C6A H6A 119.3 . .
C7B C5B C4B 120.1(4) . .
C7B C5B H5B 120.0 . .
C4B C5B H5B 120.0 . .
C5B C4B C3 120.7(8) . .
C5B C7B N2B 121.7(7) . .
C5B C7B H7B 119.1 . .
N2B C7B H7B 119.1 . .
N2B C8B H8B 118.7 . .
C8B N2B C7B 116.6(12) . .
C8B N2B Ag2 123.7(8) . .
C7B N2B Ag2 119.6(8) . .
N2A Ag2 N2B 163.3(5) 2_655 .
N2A Ag2 Ag2 90.8(4) 2_655 2_655
N2B Ag2 Ag2 82.9(3) . 2_655
O22 N20 O21 121.5(7) . .
O22 N20 O23 118.9(7) . .
O21 N20 O23 119.6(7) . .

loop_
_geom_bond_atom_site_label_1
_geom_bond_atom_site_label_2
_geom_bond_distance
_geom_bond_site_symmetry_2
Ag1 N4 2.276(7) .
Ag1 N5 2.288(8) .
Ag1 N6 2.323(7) .
Ag1 N1 2.367(7) .
Fe1 O1 1.964(6) .
Fe1 O5 1.964(6) 2_656
Fe1 O3 1.989(6) .
Fe1 O6 1.989(5) 4_656
Fe1 O4 1.997(6) .
Fe1 O2 2.014(5) .
O3 C14 1.272(10) .
O6 C29 1.296(10) .
O6 Fe1 1.989(5) 4_646
C30 C31 1.363(12) .
C30 C32 1.376(11) .
C30 C29 1.484(11) .
N4 C20A 1.305(14) .
N4 C21A 1.319(13) .
N4 C21B 1.389(11) .
N4 C20B 1.394(11) .
O5 C27 1.282(9) .
O5 Fe1 1.964(6) 2_656
C1 O2 1.260(10) 4_656
C1 C2 1.367(13) .
C1 C9 1.510(11) .
O2 C1 1.260(10) 4_646
N5 C38A 1.329(14) .
N5 C39A 1.364(13) .
N5 C39B 1.390(11) .
N5 C38B 1.391(11) .
C9 C11 1.371(14) .
C9 C10 1.378(12) .
C35 C36A 1.347(14) .
C35 C37B 1.370(10) .
C35 C36B 1.373(10) .
C35 C37A 1.398(14) .
C35 C27 1.465(12) .
N3 C26 1.328(14) .
N3 C25 1.331(14) .
C29 C28 1.384(12) .
N1 C12 1.326(13) .
N1 C13 1.329(13) .
C27 C28 1.396(11) 3_455
C13 C11 1.379(14) .
C13 H115 0.9300 .
C15 C14 1.378(12) .
C15 C16 1.397(12) .
C15 H116 0.9300 .
N6 C33 1.335(11) .
N6 C34 1.346(11) .
C14 C22 1.518(11) .
C26 C24 1.414(13) .
C26 H26 0.9300 .
C31 C33 1.355(12) .
C31 H27 0.9300 .
C17 C19B 1.370(10) .
C17 C18B 1.372(10) .
C17 C18A 1.377(14) .
C17 C19A 1.412(14) .
C17 C16 1.489(13) .
C16 O4 1.262(11) .
C12 C10 1.362(13) .
C12 H30 0.9300 .
C33 H34 0.9300 .
C34 C32 1.384(12) .
C34 H35 0.9300 .
C32 H36 0.9300 .
C24 C22 1.377(13) .
C24 H37 0.9300 .
C18A C20A 1.371(16) .
C18A H58 0.9300 .
C19A C21A 1.382(15) .
C19A H32 0.9300 .
C20A H41 0.9300 .
C21A H46 0.9300 .
C21B C19B 1.370(10) .
C21B H21B 0.9300 .
C19B H19B 0.9300 .
C18B C20B 1.372(10) .
C18B H18B 0.9300 .
C20B H20B 0.9300 .
C36A C38A 1.383(16) .
C36A H54 0.9300 .
C37A C39A 1.390(15) .
C37A H24 0.9300 .
C38A H38 0.9300 .
C39A H25 0.9300 .
C36B C38B 1.372(10) .
C36B H36B 0.9300 .
C37B C39B 1.370(10) .
C37B H37B 0.9300 .
C38B H38B 0.9300 .
C39B H39B 0.9300 .
C23 C22 1.382(13) .
C23 C25 1.393(12) .
C23 H39 0.9300 .
C28 C27 1.396(11) 3_545
C28 H28 0.9300 .
C10 H44 0.9300 .
C2 C3 1.419(14) .
C2 H45 0.9300 .
C25 H47 0.9300 .
C11 H52 0.9300 .
O1 C3 1.264(10) 4_646
C3 O1 1.264(10) 4_656
C3 C4B 1.448(13) .
C3 C4A 1.673(15) .
N10 O11 1.228(9) 2_655
N10 O11 1.228(9) .
N10 O12 1.236(10) .
C8A C6A 1.372(8) .
C8A N2A 1.390(9) .
C8A H8A 0.9300 .
C4A C6A 1.354(8) .
C4A C5A 1.374(8) .
C5A C7A 1.372(8) .
C5A H5A 0.9300 .
C7A N2A 1.397(9) .
C7A H7A 0.9300 .
N2A Ag2 2.075(13) 2_655
C6A H6A 0.9300 .
C5B C7B 1.368(8) .
C5B C4B 1.371(8) .
C5B H5B 0.9300 .
C7B N2B 1.391(9) .
C7B H7B 0.9300 .
C8B N2B 1.391(9) .
C8B H8B 0.9300 .
N2B Ag2 2.114(13) .
Ag2 N2A 2.075(13) 2_655
Ag2 Ag2 2.251(6) 2_655
N20 O22 1.220(9) .
N20 O21 1.220(9) .
N20 O23 1.247(9) .

loop_
_platon_squeeze_void_nr
_platon_squeeze_void_average_x
_platon_squeeze_void_average_y
_platon_squeeze_void_average_z
_platon_squeeze_void_volume
_platon_squeeze_void_count_electrons
_platon_squeeze_void_content
1 0.966 -0.004 0.092 1180 436 ' '
2 0.963 0.002 0.592 1181 436 ' '
